data_2227338
loop_
_publ_author_name
'Maccaroni, Elisabetta'
'Malpezzi, Luciana'
'Masciocchi, Norberto'

_publ_section_title
;
 Trihexyphenidyl hydrochloride: a powder diffraction study
;
_journal_coeditor_code CV2721
_journal_issue 10
_journal_name_full 'Acta Crystallographica Section E'
_journal_page_first o2511
_journal_paper_doi 10.1107/S1600536810035294
_journal_volume 66
_journal_year 2010
_chemical_formula_iupac 'C20 H32 N O +, Cl -'
_chemical_formula_moiety 'C20 H32 N O +, Cl -'
_chemical_formula_sum 'C20 H32 Cl N O'
_chemical_formula_weight 337.93
_chemical_name_common 'Trihexyphenidyl hydrochloride'
_chemical_name_systematic
;
1-(3-cyclohexyl-3-hydroxy-3-phenylpropyl)piperidinium chloride
;
_space_group_crystal_system orthorhombic
_space_group_IT_number 18
_space_group_name_H-M_alt 'P 21 21 2'
_symmetry_space_group_name_Hall 'P 2 2ab'
_symmetry_space_group_name_H-M 'P 21 21 2'
_cell_angle_alpha 90
_cell_angle_beta 90
_cell_angle_gamma 90
_cell_formula_units_Z 4
_cell_length_a 30.0265(8)
_cell_length_b 11.2297(4)
_cell_length_c 5.8931(2)
_cell_measurement_temperature 298
_cell_volume 1987.09(11)
_computing_cell_refinement 'TOPAS-R (Coelho, 2005)'
_computing_data_collection 'D8 software (Bruker, 2005)'
_computing_data_reduction 'TOPAS-R (Coelho, 2005)'
_computing_molecular_graphics 'SHELXTL/NT (Sheldrick, 2008)'
_computing_publication_material 'enCIFer (Allen <i>et al.</i>, 2004)'
_computing_structure_refinement 'TOPAS-R (Coelho, 2005)'
_computing_structure_solution 'TOPAS-R (Coelho, 2005)'
_diffrn_ambient_temperature 298(2)
_diffrn_measurement_device_type 'Bruker AXS D8 Advance'
_diffrn_radiation_monochromator 'Ni filter'
_diffrn_radiation_type 'Cu K\a'
_diffrn_radiation_wavelength 1.5418
_exptl_absorpt_coefficient_mu 1.7234
_exptl_crystal_density_diffrn 1.1295
_exptl_crystal_F_000 736
_pd_char_colour white
_pd_char_particle_morphology 'no specific habit'
_pd_meas_number_of_points 4994
_pd_meas_scan_method step
_pd_prep_pressure 101.325
_pd_prep_temperature 298
_pd_proc_2theta_range_inc 0.02
_pd_proc_2theta_range_max 104.86
_pd_proc_2theta_range_min 5
_pd_proc_ls_background_function 'Chebyshev polynomial'
_pd_proc_ls_pref_orient_corr
;
March--Dollase (Dollase, 1986); direction of preferred orientation 100,
texture parameter <i>r</i> = 0.763).
;
_pd_proc_ls_profile_function 'fundamental parameters (Cheary & Coelho, 1992)'
_pd_proc_ls_prof_R_factor 0.051
_pd_proc_ls_prof_wR_expected 0.008
_pd_proc_ls_prof_wR_factor 0.075
_pd_spec_mounting 'packed powder'
_pd_spec_mount_mode reflection
_pd_spec_shape flat_sheet
_pd_spec_size_axial 15
_pd_spec_size_equat 20
_pd_spec_size_thick 0.15
_refine_ls_extinction_method none
_refine_ls_goodness_of_fit_all 9.556
_refine_ls_hydrogen_treatment constr
_refine_ls_matrix_type fullcycle
_refine_ls_number_parameters 100
_refine_ls_number_restraints 46
_refine_ls_shift/su_max 0.01
_refine_ls_structure_factor_coef Inet
_refine_ls_weighting_details 'w = 1/\s(Y~obs~)^2^'
_cod_data_source_file cv2721.cif
_cod_data_source_block I
_cod_original_cell_volume 1987.08(12)
_cod_original_formula_sum 'C20 H32 Cl N O '
_cod_database_code 2227338

loop_
_symmetry_equiv_pos_as_xyz
'x, y, z'
'-x, -y, z'
'-x+1/2, y+1/2, -z'
'x+1/2, -y+1/2, -z'

loop_
_atom_site_type_symbol
_atom_site_label
_atom_site_fract_x
_atom_site_fract_y
_atom_site_fract_z
_atom_site_U_iso_or_equiv
_atom_site_thermal_displace_type
_atom_site_calc_flag
_atom_site_refinement_flags
_atom_site_occupancy
O O1 -0.1539(3) 0.9849(13) -0.521(2) 0.0703(16) Uiso . . 1.000
N N1 -0.2407(2) 1.0155(11) -0.0092(18) 0.0703(16) Uiso . . 1.000
C C1 -0.1953(3) 1.0772(12) -0.079(3) 0.0703(16) Uiso . . 1.000
C C2 -0.1630(3) 0.9800(12) -0.118(2) 0.0703(16) Uiso . . 1.000
C C3 -0.1306(3) 0.9977(10) -0.3049(17) 0.0703(16) Uiso . . 1.000
C C4 -0.0896(3) 0.9088(8) -0.3708(19) 0.0703(16) Uiso . . 1.000
C C5 -0.1053(3) 0.7793(9) -0.349(2) 0.0703(16) Uiso . . 1.000
C C6 -0.0643(3) 0.6928(9) -0.3714(19) 0.0703(16) Uiso . . 1.000
C C7 -0.0458(3) 0.7068(9) -0.6064(19) 0.0703(16) Uiso . . 1.000
C C8 -0.0271(3) 0.8346(9) -0.617(2) 0.0703(16) Uiso . . 1.000
C C9 -0.0682(3) 0.9211(9) -0.612(2) 0.0703(16) Uiso . . 1.000
C C10 -0.1089(3) 1.1202(8) -0.2851(17) 0.0703(16) Uiso . . 1.000
C C11 -0.1119(4) 1.2011(9) -0.4647(19) 0.0703(16) Uiso . . 1.000
C C12 -0.0882(3) 1.3065(10) -0.4550(18) 0.0703(16) Uiso . . 1.000
C C13 -0.0620(4) 1.3275(10) -0.2593(16) 0.0703(16) Uiso . . 1.000
C C14 -0.0603(4) 1.2490(9) -0.0726(18) 0.0703(16) Uiso . . 1.000
C C15 -0.0837(4) 1.1401(9) -0.0896(18) 0.0703(16) Uiso . . 1.000
C C16 -0.2651(3) 1.0901(10) 0.1634(19) 0.0703(16) Uiso . . 1.000
C C17 -0.3081(3) 1.0375(12) 0.2536(16) 0.0703(16) Uiso . . 1.000
C C18 -0.3374(3) 1.0063(13) 0.051(2) 0.0703(16) Uiso . . 1.000
C C19 -0.3122(3) 0.9158(10) -0.091(2) 0.0703(16) Uiso . . 1.000
C C20 -0.2705(3) 0.9634(13) -0.1905(16) 0.0703(16) Uiso . . 1.000
Cl Cl -0.22190(13) 0.8068(5) -0.6675(10) 0.0703(16) Uiso . . 1.000
H H1 -0.23187 0.95067 0.07164 0.0703 Uiso . . 1.000
H H1A -0.19914 1.12387 -0.21648 0.0703 Uiso . . 1.000
H H1B -0.18491 1.12941 0.04069 0.0703 Uiso . . 1.000
H H2 -0.17234 0.92801 -0.56039 0.0703 Uiso . . 1.000
H H2A -0.17952 0.90757 -0.14864 0.0703 Uiso . . 1.000
H H2B -0.14641 0.96752 0.02116 0.0703 Uiso . . 1.000
H H4 -0.06586 0.92116 -0.25892 0.0703 Uiso . . 1.000
H H5A -0.12688 0.76178 -0.46648 0.0703 Uiso . . 1.000
H H5B -0.11951 0.76773 -0.20272 0.0703 Uiso . . 1.000
H H6A -0.04184 0.71266 -0.25946 0.0703 Uiso . . 1.000
H H6B -0.07368 0.61116 -0.34674 0.0703 Uiso . . 1.000
H H7A -0.06895 0.69573 -0.71908 0.0703 Uiso . . 1.000
H H7B -0.02234 0.64909 -0.63362 0.0703 Uiso . . 1.000
H H8A -0.01016 0.84599 -0.75576 0.0703 Uiso . . 1.000
H H8B -0.00772 0.84971 -0.48882 0.0703 Uiso . . 1.000
H H9A -0.05872 1.00254 -0.63816 0.0703 Uiso . . 1.000
H H9B -0.08956 0.89932 -0.72825 0.0703 Uiso . . 1.000
H H11 -0.12967 1.18414 -0.58978 0.0703 Uiso . . 1.000
H H12 -0.08933 1.36158 -0.57273 0.0703 Uiso . . 1.000
H H13 -0.04506 1.39670 -0.25339 0.0703 Uiso . . 1.000
H H14 -0.04432 1.26822 0.05746 0.0703 Uiso . . 1.000
H H15 -0.08230 1.08356 0.02551 0.0703 Uiso . . 1.000
H H16A -0.27176 1.16675 0.09554 0.0703 Uiso . . 1.000
H H16B -0.24530 1.10423 0.29060 0.0703 Uiso . . 1.000
H H17A -0.32313 1.09468 0.35033 0.0703 Uiso . . 1.000
H H17B -0.30188 0.96662 0.34216 0.0703 Uiso . . 1.000
H H18A -0.36547 0.97302 0.10171 0.0703 Uiso . . 1.000
H H18B -0.34357 1.07706 -0.03843 0.0703 Uiso . . 1.000
H H19A -0.30505 0.84757 0.00304 0.0703 Uiso . . 1.000
H H19B -0.33137 0.88837 -0.21298 0.0703 Uiso . . 1.000
H H20A -0.27764 1.02447 -0.30103 0.0703 Uiso . . 1.000
H H20B -0.25477 0.89994 -0.26842 0.0703 Uiso . . 1.000

loop_
_atom_type_symbol
_atom_type_description
_atom_type_scat_dispersion_real
_atom_type_scat_dispersion_imag
_atom_type_scat_source
C C 0.0033 0.0016 'International Tables Vol C Tables 4.2.6.8 and 6.1.1.4'
H H 0.0000 0.0000 'International Tables Vol C Tables 4.2.6.8 and 6.1.1.4'
Cl Cl 0.1484 0.1585 'International Tables Vol C Tables 4.2.6.8 and 6.1.1.4'
N N 0.0061 0.0033 'International Tables Vol C Tables 4.2.6.8 and 6.1.1.4'
O O 0.0106 0.0060 'International Tables Vol C Tables 4.2.6.8 and 6.1.1.4'

loop_
_geom_angle_atom_site_label_1
_geom_angle_atom_site_label_2
_geom_angle_atom_site_label_3
_geom_angle_site_symmetry_1
_geom_angle_site_symmetry_2
_geom_angle_site_symmetry_3
_geom_angle
_geom_angle_publ_flag
C3 O1 H2 . . . 127.25 no
C1 N1 C16 . . . 110.5(10) no
C16 N1 C20 . . . 113.8(7) no
C1 N1 C20 . . . 119.7(10) no
C20 N1 H1 . . . 103.47 no
C1 N1 H1 . . . 103.61 no
C16 N1 H1 . . . 103.48 no
N1 C1 C2 . . . 106.4(10) no
C1 C2 C3 . . . 116.5(11) no
O1 C3 C4 . . . 95.4(8) no
O1 C3 C10 . . . 111.1(9) no
C2 C3 C4 . . . 126.1(9) no
C2 C3 C10 . . . 110.1(9) no
O1 C3 C2 . . . 108.7(8) no
C4 C3 C10 . . . 104.3(7) no
C3 C4 C5 . . . 109.2(7) no
C3 C4 C9 . . . 118.1(8) no
C5 C4 C9 . . . 106.6(8) no
C4 C5 C6 . . . 109.7(7) no
C5 C6 C7 . . . 107.6(8) no
C6 C7 C8 . . . 105.6(9) no
C7 C8 C9 . . . 106.8(7) no
C4 C9 C8 . . . 106.5(8) no
C11 C10 C15 . . . 123.8(9) no
C3 C10 C11 . . . 120.0(9) no
C3 C10 C15 . . . 116.0(8) no
C10 C11 C12 . . . 119.5(10) no
C11 C12 C13 . . . 117.5(10) no
C12 C13 C14 . . . 123.5(10) no
C13 C14 C15 . . . 117.9(10) no
C10 C15 C14 . . . 117.8(9) no
N1 C16 C17 . . . 115.7(9) no
C16 C17 C18 . . . 107.9(8) no
C17 C18 C19 . . . 107.3(8) no
C18 C19 C20 . . . 113.4(10) no
N1 C20 C19 . . . 111.1(8) no
N1 C1 H1A . . . 110.51 no
N1 C1 H1B . . . 110.66 no
C2 C1 H1A . . . 110.28 no
C2 C1 H1B . . . 110.41 no
H1A C1 H1B . . . 108.59 no
C1 C2 H2A . . . 108.23 no
C1 C2 H2B . . . 108.19 no
C3 C2 H2A . . . 108.04 no
C3 C2 H2B . . . 108.10 no
H2A C2 H2B . . . 107.39 no
C3 C4 H4 . . . 107.56 no
C5 C4 H4 . . . 107.53 no
C9 C4 H4 . . . 107.42 no
C4 C5 H5A . . . 109.77 no
C4 C5 H5B . . . 109.65 no
C6 C5 H5A . . . 109.75 no
C6 C5 H5B . . . 109.62 no
H5A C5 H5B . . . 108.29 no
C5 C6 H6A . . . 110.19 no
C5 C6 H6B . . . 110.09 no
C7 C6 H6A . . . 110.27 no
C7 C6 H6B . . . 110.17 no
H6A C6 H6B . . . 108.52 no
C6 C7 H7A . . . 110.70 no
C6 C7 H7B . . . 110.57 no
C8 C7 H7A . . . 110.65 no
C8 C7 H7B . . . 110.52 no
H7A C7 H7B . . . 108.76 no
C7 C8 H8A . . . 110.32 no
C7 C8 H8B . . . 110.50 no
C9 C8 H8A . . . 110.22 no
C9 C8 H8B . . . 110.43 no
H8A C8 H8B . . . 108.60 no
C4 C9 H9A . . . 110.35 no
C4 C9 H9B . . . 110.34 no
C8 C9 H9A . . . 110.45 no
C8 C9 H9B . . . 110.51 no
H9A C9 H9B . . . 108.63 no
C10 C11 H11 . . . 120.28 no
C12 C11 H11 . . . 120.24 no
C11 C12 H12 . . . 121.32 no
C13 C12 H12 . . . 121.14 no
C12 C13 H13 . . . 118.29 no
C14 C13 H13 . . . 118.26 no
C13 C14 H14 . . . 121.10 no
C15 C14 H14 . . . 121.04 no
C10 C15 H15 . . . 121.13 no
C14 C15 H15 . . . 121.09 no
N1 C16 H16A . . . 108.37 no
N1 C16 H16B . . . 108.33 no
C17 C16 H16A . . . 108.34 no
C17 C16 H16B . . . 108.35 no
H16A C16 H16B . . . 107.45 no
C16 C17 H17A . . . 110.15 no
C16 C17 H17B . . . 110.15 no
C18 C17 H17A . . . 110.12 no
C18 C17 H17B . . . 110.12 no
H17A C17 H17B . . . 108.46 no
C17 C18 H18A . . . 110.43 no
C17 C18 H18B . . . 110.31 no
C19 C18 H18A . . . 110.20 no
C19 C18 H18B . . . 110.09 no
H18A C18 H18B . . . 108.47 no
C18 C19 H19A . . . 108.92 no
C18 C19 H19B . . . 108.96 no
C20 C19 H19A . . . 108.91 no
C20 C19 H19B . . . 108.80 no
H19A C19 H19B . . . 107.67 no
N1 C20 H20A . . . 109.39 no
N1 C20 H20B . . . 109.31 no
C19 C20 H20A . . . 109.50 no
C19 C20 H20B . . . 109.48 no
H20A C20 H20B . . . 108.00 no

loop_
_geom_bond_atom_site_label_1
_geom_bond_atom_site_label_2
_geom_bond_site_symmetry_1
_geom_bond_site_symmetry_2
_geom_bond_distance
_geom_bond_publ_flag
O1 C3 . . 1.460(15) no
O1 H2 . . 0.8767 no
N1 C1 . . 1.584(13) no
N1 C20 . . 1.511(14) no
N1 C16 . . 1.508(15) no
N1 H1 . . 0.9096 no
C1 C2 . . 1.478(17) no
C2 C3 . . 1.483(14) no
C3 C4 . . 1.632(14) no
C3 C10 . . 1.527(14) no
C4 C5 . . 1.534(13) no
C4 C9 . . 1.566(16) no
C5 C6 . . 1.574(13) no
C6 C7 . . 1.500(15) no
C7 C8 . . 1.542(14) no
C8 C9 . . 1.571(13) no
C10 C11 . . 1.398(14) no
C10 C15 . . 1.396(15) no
C11 C12 . . 1.382(15) no
C12 C13 . . 1.416(15) no
C13 C14 . . 1.411(15) no
C14 C15 . . 1.414(15) no
C16 C17 . . 1.516(14) no
C17 C18 . . 1.524(15) no
C18 C19 . . 1.518(17) no
C19 C20 . . 1.482(14) no
C1 H1A . . 0.9718 no
C1 H1B . . 0.9688 no
C2 H2A . . 0.9696 no
C2 H2B . . 0.9696 no
C4 H4 . . 0.9808 no
C5 H5A . . 0.9684 no
C5 H5B . . 0.9705 no
C6 H6A . . 0.9694 no
C6 H6B . . 0.9700 no
C7 H7A . . 0.9693 no
C7 H7B . . 0.9704 no
C8 H8A . . 0.9714 no
C8 H8B . . 0.9685 no
C9 H9A . . 0.9701 no
C9 H9B . . 0.9697 no
C11 H11 . . 0.9297 no
C12 H12 . . 0.9301 no
C13 H13 . . 0.9294 no
C14 H14 . . 0.9297 no
C15 H15 . . 0.9301 no
C16 H16A . . 0.9700 no
C16 H16B . . 0.9698 no
C17 H17A . . 0.9700 no
C17 H17B . . 0.9700 no
C18 H18A . . 0.9693 no
C18 H18B . . 0.9713 no
C19 H19A . . 0.9697 no
C19 H19B . . 0.9710 no
C20 H20A . . 0.9698 no
C20 H20B . . 0.9704 no

loop_
_geom_contact_atom_site_label_1
_geom_contact_atom_site_label_2
_geom_contact_distance
_geom_contact_site_symmetry_1
_geom_contact_site_symmetry_2
_geom_contact_publ_flag
Cl C20 3.623(12) . . no
Cl O1 2.986(13) . . no
Cl N1 3.141(13) . 1_554 no
Cl C16 3.577(12) . 1_554 no
Cl H20B 2.7567 . . no
Cl H16A 2.9787 . 5_555 no
Cl H5A 3.1305 . . no
Cl H17B 2.9986 . 1_554 no
Cl H1 2.2501 . 1_554 no
Cl H2 2.1132 . . no
O1 Cl 2.986(13) . . no
O1 H9B 2.4795 . . no
O1 H11 2.3874 . . no
O1 H2B 2.7145 . 1_554 no
O1 H5A 2.6532 . . no
O1 H1A 2.7389 . . no
N1 Cl 3.141(13) . 1_556 no
C1 C15 3.425(15) . . no
C9 C11 3.516(15) . . no
C11 C9 3.516(15) . . no
C15 C1 3.425(15) . . no
C16 Cl 3.577(12) . 1_556 no
C17 C20 3.564(14) . 1_556 no
C20 Cl 3.623(12) . . no
C20 C17 3.564(14) . 1_554 no
C1 H19A 3.0690 . 5_556 no
C2 H5B 2.7635 . . no
C2 H20B 3.0310 . . no
C2 H15 2.8176 . . no
C4 H15 3.0584 . . no
C5 H2 2.8970 . . no
C5 H17A 2.9860 . 5_556 no
C5 H2A 2.9043 . . no
C9 H15 2.8409 . 1_554 no
C10 H9A 2.8888 . . no
C10 H1A 2.7400 . . no
C10 H1B 2.9842 . . no
C11 H9A 2.9269 . . no
C13 H18A 2.8767 . 5_566 no
C14 H8A 3.0168 . 2_576 no
C15 H4 2.7069 . . no
C15 H2B 2.7799 . . no
C17 H20A 2.7832 . 1_556 no
C20 H17B 2.9110 . 1_554 no
C20 H2A 2.8138 . . no
H1 H2B 2.5900 . . no
H1 H19A 2.5165 . . no
H1 H2A 2.0953 . . no
H1 Cl 2.2501 . 1_556 no
H1A O1 2.7389 . . no
H1A C10 2.7400 . . no
H1B C10 2.9842 . . no
H1B H19A 2.4818 . 5_566 no
H1B H16B 2.3531 . . no
H2 C5 2.8970 . . no
H2 Cl 2.1132 . . no
H2 H2A 2.4468 . . no
H2 H5A 2.3779 . . no
H2A C5 2.9043 . . no
H2A H5B 2.4113 . . no
H2A H20B 2.3689 . . no
H2A C20 2.8138 . . no
H2A H1 2.0953 . . no
H2A H2 2.4468 . . no
H2B O1 2.7145 . 1_556 no
H2B C15 2.7799 . . no
H2B H1 2.5900 . . no
H2B H9B 2.3837 . 1_556 no
H2B H15 2.3248 . . no
H4 C15 2.7069 . . no
H4 H6A 2.4500 . . no
H4 H8B 2.3510 . . no
H4 H15 2.5257 . . no
H5A Cl 3.1305 . . no
H5A H9B 2.4538 . . no
H5A H17A 2.4986 . 5_556 no
H5A H7A 2.4065 . . no
H5A O1 2.6532 . . no
H5A H2 2.3779 . . no
H5B H2A 2.4113 . . no
H5B C2 2.7635 . . no
H6A H4 2.4500 . . no
H6A H8B 2.2902 . . no
H7A H5A 2.4065 . . no
H7A H9B 2.3691 . . no
H8A H14 2.3521 . 2_574 no
H8A C14 3.0168 . 2_574 no
H8B H4 2.3510 . . no
H8B H6A 2.2902 . . no
H9A C11 2.9269 . . no
H9A C10 2.8888 . . no
H9A H15 2.2929 . 1_554 no
H9B H5A 2.4538 . . no
H9B H7A 2.3691 . . no
H9B O1 2.4795 . . no
H9B H2B 2.3837 . 1_554 no
H9B H15 2.5364 . 1_554 no
H11 O1 2.3874 . . no
H14 H8A 2.3521 . 2_576 no
H15 C4 3.0584 . . no
H15 C9 2.8409 . 1_556 no
H15 H2B 2.3248 . . no
H15 H4 2.5257 . . no
H15 H9A 2.2929 . 1_556 no
H15 H9B 2.5364 . 1_556 no
H15 C2 2.8176 . . no
H16A Cl 2.9787 . 5_565 no
H16A H18B 2.5072 . . no
H16B H1B 2.3531 . . no
H17A H5A 2.4986 . 5_566 no
H17A C5 2.9860 . 5_566 no
H17A H20A 2.5901 . 1_556 no
H17B Cl 2.9986 . 1_556 no
H17B C20 2.9110 . 1_556 no
H17B H19A 2.4063 . . no
H17B H20A 2.3180 . 1_556 no
H18A C13 2.8767 . 5_556 no
H18B H20A 2.5811 . . no
H18B H16A 2.5072 . . no
H19A C1 3.0690 . 5_556 no
H19A H1 2.5165 . . no
H19A H17B 2.4063 . . no
H19A H1B 2.4818 . 5_556 no
H20A H17B 2.3180 . 1_554 no
H20A H18B 2.5811 . . no
H20A C17 2.7832 . 1_554 no
H20A H17A 2.5901 . 1_554 no
H20B Cl 2.7567 . . no
H20B C2 3.0310 . . no
H20B H2A 2.3689 . . no

loop_
_geom_hbond_atom_site_label_D
_geom_hbond_atom_site_label_H
_geom_hbond_atom_site_label_A
_geom_hbond_site_symmetry_A
_geom_hbond_distance_DH
_geom_hbond_distance_HA
_geom_hbond_distance_DA
_geom_hbond_angle_DHA
_geom_hbond_publ_flag
N1 H1 Cl 1_556 0.91 2.25 3.141(13) 166 yes
O1 H2 Cl . 0.88 2.11 2.986(13) 173 yes
C11 H11 O1 . 0.93 2.39 2.756(17) 103 no
C20 H20B Cl . 0.97 2.76 3.623(12) 149 yes

loop_
_geom_torsion_atom_site_label_1
_geom_torsion_atom_site_label_2
_geom_torsion_atom_site_label_3
_geom_torsion_atom_site_label_4
_geom_torsion_site_symmetry_1
_geom_torsion_site_symmetry_2
_geom_torsion_site_symmetry_3
_geom_torsion_site_symmetry_4
_geom_torsion
_geom_torsion_publ_flag
C16 N1 C1 C2 . . . . 144.9(11) no
C20 N1 C1 C2 . . . . -79.8(14) no
C1 N1 C16 C17 . . . . -176.9(9) no
C20 N1 C16 C17 . . . . 45.0(14) no
C1 N1 C20 C19 . . . . -177.0(10) no
C16 N1 C20 C19 . . . . -43.2(14) no
N1 C1 C2 C3 . . . . 143.5(10) no
C1 C2 C3 O1 . . . . -72.9(14) no
C1 C2 C3 C4 . . . . 175.4(10) no
C1 C2 C3 C10 . . . . 49.0(12) no
O1 C3 C4 C5 . . . . -77.8(10) no
C2 C3 C10 C15 . . . . 62.7(11) no
C4 C3 C10 C11 . . . . 99.8(10) no
C4 C3 C10 C15 . . . . -75.2(11) no
C10 C3 C4 C5 . . . . 168.8(8) no
C10 C3 C4 C9 . . . . -69.3(10) no
O1 C3 C10 C11 . . . . -1.9(13) no
O1 C3 C10 C15 . . . . -176.8(9) no
O1 C3 C4 C9 . . . . 44.1(11) no
C2 C3 C4 C5 . . . . 40.0(13) no
C2 C3 C4 C9 . . . . 161.9(9) no
C2 C3 C10 C11 . . . . -122.4(10) no
C3 C4 C5 C6 . . . . -170.5(8) no
C3 C4 C9 C8 . . . . 174.3(8) no
C5 C4 C9 C8 . . . . -62.5(9) no
C9 C4 C5 C6 . . . . 60.9(10) no
C4 C5 C6 C7 . . . . -64.1(11) no
C5 C6 C7 C8 . . . . 66.4(9) no
C6 C7 C8 C9 . . . . -69.6(10) no
C7 C8 C9 C4 . . . . 67.6(10) no
C3 C10 C11 C12 . . . . -173.1(9) no
C15 C10 C11 C12 . . . . 1.4(16) no
C3 C10 C15 C14 . . . . 175.3(9) no
C11 C10 C15 C14 . . . . 0.6(16) no
C10 C11 C12 C13 . . . . -0.5(15) no
C11 C12 C13 C14 . . . . -2.4(16) no
C12 C13 C14 C15 . . . . 4.4(17) no
C13 C14 C15 C10 . . . . -3.4(16) no
N1 C16 C17 C18 . . . . -53.6(13) no
C16 C17 C18 C19 . . . . 60.4(13) no
C17 C18 C19 C20 . . . . -64.4(12) no
C18 C19 C20 N1 . . . . 54.5(13) no

loop_
_cod_related_entry_id
_cod_related_entry_database
_cod_related_entry_code
1 ChemSpider 180118
